data_7711738
loop_
_publ_author_name
'Upadhyay, Aditya'
'Kanika, ?'
'Mandhar, Yogesh'
'Batabyal, Monojit'
'Raju, Saravanan'
'Jaiswal, Svastik'
'Butcher, Ray J.'
'Kumar, Sangit'

_publ_section_title
;
 Synthesis of cobalt(II) phenolate selenoether complexes to mimic
 hydrogenase-like activity for hydrogen gas production.
;
_journal_issue 1
_journal_name_full 'Dalton transactions (Cambridge, England : 2003)'
_journal_page_first 159
_journal_page_last 174
_journal_paper_doi 10.1039/d2dt02820d
_journal_volume 52
_journal_year 2022
_chemical_formula_moiety 'C50 H33 Co N3 O6 Se4'
_chemical_formula_sum 'C50 H33 Co N3 O6 Se4'
_chemical_formula_weight 1146.56
_space_group_crystal_system monoclinic
_space_group_IT_number 14
_space_group_name_Hall '-P 2yn'
_space_group_name_H-M_alt 'P 1 21/n 1'
_atom_sites_solution_hydrogens geom
_atom_sites_solution_primary dual
_atom_sites_solution_secondary difmap
_audit_creation_method SHELXL-2018/3
_audit_update_record
;
2022-11-03 deposited with the CCDC.	2022-11-09 downloaded from the CCDC.
;
_cell_angle_alpha 90
_cell_angle_beta 105.127(6)
_cell_angle_gamma 90
_cell_formula_units_Z 4
_cell_length_a 12.8263(16)
_cell_length_b 20.483(2)
_cell_length_c 21.107(2)
_cell_measurement_reflns_used 4904
_cell_measurement_temperature 140(2)
_cell_measurement_theta_max 20.41
_cell_measurement_theta_min 2.23
_cell_volume 5353.1(10)
_computing_cell_refinement 'Bruker SAINT'
_computing_data_collection 'Bruker APEX2'
_computing_data_reduction 'Bruker SAINT'
_computing_molecular_graphics 'Bruker SHELXTL'
_computing_publication_material 'Bruker SHELXTL'
_computing_structure_refinement 'SHELXL-2018/3 (Sheldrick, 2018)'
_computing_structure_solution 'SHELXS-97 (Sheldrick 2008)'
_diffrn_ambient_temperature 140(2)
_diffrn_measured_fraction_theta_full 0.998
_diffrn_measured_fraction_theta_max 0.998
_diffrn_measurement_device_type 'Bruker APEX-II CCD'
_diffrn_measurement_method '\f and \w scans'
_diffrn_radiation_type MoK\a
_diffrn_radiation_wavelength 0.71073
_diffrn_reflns_av_R_equivalents 0.3013
_diffrn_reflns_av_unetI/netI 0.2663
_diffrn_reflns_Laue_measured_fraction_full 0.998
_diffrn_reflns_Laue_measured_fraction_max 0.998
_diffrn_reflns_limit_h_max 15
_diffrn_reflns_limit_h_min -15
_diffrn_reflns_limit_k_max 24
_diffrn_reflns_limit_k_min -24
_diffrn_reflns_limit_l_max 25
_diffrn_reflns_limit_l_min -25
_diffrn_reflns_number 9676
_diffrn_reflns_point_group_measured_fraction_full 0.998
_diffrn_reflns_point_group_measured_fraction_max 0.998
_diffrn_reflns_theta_full 25.242
_diffrn_reflns_theta_max 25.252
_diffrn_reflns_theta_min 2.226
_exptl_absorpt_coefficient_mu 3.086
_exptl_absorpt_correction_T_max 0.7454
_exptl_absorpt_correction_T_min 0.6236
_exptl_absorpt_correction_type multi-scan
_exptl_absorpt_process_details 'Sadabs (Sheldrick, 1996)'
_exptl_crystal_colour yellow
_exptl_crystal_density_diffrn 1.423
_exptl_crystal_description prism
_exptl_crystal_F_000 2260
_exptl_crystal_size_max 0.021
_exptl_crystal_size_mid 0.016
_exptl_crystal_size_min 0.011
_refine_diff_density_max 0.995
_refine_diff_density_min -1.042
_refine_diff_density_rms 0.160
_refine_ls_extinction_method none
_refine_ls_goodness_of_fit_ref 1.032
_refine_ls_hydrogen_treatment constr
_refine_ls_matrix_type full
_refine_ls_number_parameters 709
_refine_ls_number_reflns 9676
_refine_ls_number_restraints 1030
_refine_ls_restrained_S_all 0.991
_refine_ls_R_factor_all 0.2070
_refine_ls_R_factor_gt 0.1005
_refine_ls_shift/su_max 0.001
_refine_ls_shift/su_mean 0.000
_refine_ls_structure_factor_coef Fsqd
_refine_ls_weighting_details 'w=1/[\s^2^(Fo^2^)+(0.0982P)^2^] where P=(Fo^2^+2Fc^2^)/3'
_refine_ls_weighting_scheme calc
_refine_ls_wR_factor_gt 0.2373
_refine_ls_wR_factor_ref 0.2812
_reflns_Friedel_coverage 0.000
_reflns_number_gt 4358
_reflns_number_total 9676
_reflns_threshold_expression 'I > 2\s(I)'
_cod_data_source_file d2dt02820d2.cif
_cod_data_source_block 3d
_cod_depositor_comments 'Adding full bibliography for 7711737--7711740.cif.'
_cod_original_cell_volume 5353.0(11)
_cod_original_sg_symbol_H-M 'P 21/n'
_cod_database_code 7711738
_shelx_shelxl_version_number 2018/3
_shelx_space_group_comment
;
The symmetry employed for this shelxl refinement is uniquely defined
by the following loop, which should always be used as a source of
symmetry information in preference to the above space-group names.
They are only intended as comments.
;

loop_
_space_group_symop_operation_xyz
'x, y, z'
'-x+1/2, y+1/2, -z+1/2'
'-x, -y, -z'
'x-1/2, -y-1/2, z-1/2'

loop_
_atom_site_label
_atom_site_type_symbol
_atom_site_fract_x
_atom_site_fract_y
_atom_site_fract_z
_atom_site_U_iso_or_equiv
_atom_site_adp_type
_atom_site_occupancy
_atom_site_site_symmetry_order
_atom_site_calc_flag
_atom_site_refinement_flags_posn
_atom_site_refinement_flags_adp
_atom_site_refinement_flags_occupancy
_atom_site_disorder_assembly
_atom_site_disorder_group
Co1 Co 0.73409(15) 0.46622(8) 0.46154(8) 0.0305(5) Uani 1 1 d . . . . .
Se1 Se 0.54977(12) 0.41074(6) 0.47345(7) 0.0394(4) Uani 1 1 d . . . . .
Se2 Se 0.90098(12) 0.47869(6) 0.40900(6) 0.0351(4) Uani 1 1 d . . . . .
Se3 Se 0.88832(14) 0.27238(7) 0.41363(7) 0.0478(5) Uani 1 1 d . . . . .
Se4 Se 0.47791(12) 0.42068(7) 0.26351(7) 0.0401(4) Uani 1 1 d . . . . .
O1 O 0.7760(7) 0.3720(4) 0.4648(4) 0.038(2) Uani 1 1 d . . . . .
O2 O 0.6529(7) 0.4701(4) 0.3683(4) 0.033(2) Uani 1 1 d . . . . .
O3 O 0.4922(11) 0.1430(6) 0.3057(7) 0.090(4) Uani 1 1 d . . . . .
O4 O 0.7797(10) 0.3249(6) 0.1306(6) 0.077(4) Uani 1 1 d . . . . .
N1 N 0.8022(7) 0.4736(6) 0.5633(6) 0.032(2) Uani 0.830(6) 1 d D U P A 1
N2 N 0.7178(11) 0.5662(6) 0.4786(6) 0.031(2) Uani 0.830(6) 1 d D U P A 1
C1 C 0.8443(11) 0.4286(8) 0.6064(7) 0.038(3) Uani 0.830(6) 1 d D U P A 1
H1A H 0.853088 0.386157 0.590425 0.045 Uiso 0.830(6) 1 calc R U P A 1
C2 C 0.8768(14) 0.4382(9) 0.6731(8) 0.047(3) Uani 0.830(6) 1 d D U P A 1
H2A H 0.901983 0.402700 0.702024 0.057 Uiso 0.830(6) 1 calc R U P A 1
C3 C 0.8724(14) 0.4962(9) 0.6955(8) 0.047(3) Uani 0.830(6) 1 d D U P A 1
H3A H 0.897006 0.503099 0.741494 0.056 Uiso 0.830(6) 1 calc R U P A 1
C4 C 0.8292(15) 0.5548(8) 0.6512(8) 0.046(2) Uani 0.830(6) 1 d D U P A 1
C5 C 0.8228(18) 0.6262(9) 0.6682(9) 0.056(3) Uani 0.830(6) 1 d D U P A 1
C6 C 0.7899(15) 0.6688(10) 0.6279(9) 0.055(3) Uani 0.830(6) 1 d D U P A 1
H6A H 0.790778 0.712562 0.643014 0.065 Uiso 0.830(6) 1 calc R U P A 1
C7 C 0.7479(14) 0.6561(8) 0.5554(8) 0.044(2) Uani 0.830(6) 1 d D U P A 1
C8 C 0.7132(14) 0.6997(8) 0.5018(8) 0.047(3) Uani 0.830(6) 1 d D U P A 1
H8A H 0.718749 0.745391 0.509691 0.056 Uiso 0.830(6) 1 calc R U P A 1
C9 C 0.6762(15) 0.6800(8) 0.4456(9) 0.045(3) Uani 0.830(6) 1 d D U P A 1
H9A H 0.644869 0.710051 0.411697 0.055 Uiso 0.830(6) 1 calc R U P A 1
C10 C 0.6799(13) 0.6141(7) 0.4313(8) 0.036(2) Uani 0.830(6) 1 d D U P A 1
H10A H 0.655227 0.600870 0.386743 0.044 Uiso 0.830(6) 1 calc R U P A 1
C11 C 0.7534(15) 0.5857(8) 0.5380(8) 0.039(2) Uani 0.830(6) 1 d D U P A 1
C12 C 0.7967(14) 0.5386(9) 0.5886(8) 0.040(2) Uani 0.830(6) 1 d D U P A 1
N3 N 0.8528(15) 0.6462(9) 0.7396(8) 0.075(3) Uani 0.830(6) 1 d D U P A 1
O5 O 0.8131(17) 0.6118(9) 0.7743(8) 0.117(6) Uani 0.830(6) 1 d D U P A 1
O6 O 0.8807(13) 0.7009(7) 0.7496(7) 0.092(4) Uani 0.830(6) 1 d D U P A 1
N1A N 0.785(3) 0.5154(12) 0.5743(13) 0.041(3) Uani 0.170(6) 1 d D U P A 2
N2A N 0.710(5) 0.5557(13) 0.4525(12) 0.038(3) Uani 0.170(6) 1 d D U P A 2
C1A C 0.822(5) 0.4967(14) 0.6353(15) 0.044(3) Uani 0.170(6) 1 d D U P A 2
H1AA H 0.831331 0.451258 0.643539 0.052 Uiso 0.170(6) 1 calc R U P A 2
C2A C 0.848(7) 0.5381(17) 0.6883(15) 0.049(3) Uani 0.170(6) 1 d D U P A 2
H2AA H 0.876428 0.521594 0.731358 0.059 Uiso 0.170(6) 1 calc R U P A 2
C3A C 0.832(8) 0.5997(17) 0.6783(14) 0.054(3) Uani 0.170(6) 1 d D U P A 2
H3AA H 0.851798 0.628419 0.714781 0.064 Uiso 0.170(6) 1 calc R U P A 2
C4A C 0.783(5) 0.6289(13) 0.6101(13) 0.048(3) Uani 0.170(6) 1 d D U P A 2
C5A C 0.773(4) 0.6994(13) 0.5879(15) 0.051(3) Uani 0.170(6) 1 d D U P A 2
C6A C 0.730(6) 0.7164(13) 0.5320(16) 0.046(3) Uani 0.170(6) 1 d D U P A 2
H6AA H 0.722744 0.761832 0.522993 0.056 Uiso 0.170(6) 1 calc R U P A 2
C7A C 0.688(4) 0.6694(13) 0.4761(13) 0.043(3) Uani 0.170(6) 1 d D U P A 2
C8A C 0.650(5) 0.6811(17) 0.4077(13) 0.043(3) Uani 0.170(6) 1 d D U P A 2
H8AA H 0.622243 0.723077 0.392940 0.052 Uiso 0.170(6) 1 calc R U P A 2
C9A C 0.651(5) 0.6385(17) 0.3672(14) 0.041(4) Uani 0.170(6) 1 d D U P A 2
H9AA H 0.642540 0.649616 0.322469 0.050 Uiso 0.170(6) 1 calc R U P A 2
C10A C 0.666(5) 0.5738(16) 0.3873(13) 0.038(4) Uani 0.170(6) 1 d D U P A 2
H10B H 0.644185 0.540454 0.355312 0.046 Uiso 0.170(6) 1 calc R U P A 2
C11A C 0.712(4) 0.5997(11) 0.4959(14) 0.041(3) Uani 0.170(6) 1 d D U P A 2
C12A C 0.758(5) 0.5838(13) 0.5639(13) 0.042(3) Uani 0.170(6) 1 d D U P A 2
N3A N 0.793(3) 0.7524(14) 0.6398(15) 0.063(4) Uani 0.170(6) 1 d D U P A 2
O5A O 0.785(5) 0.7330(18) 0.6929(16) 0.072(6) Uani 0.170(6) 1 d D U P A 2
O6A O 0.775(6) 0.8058(12) 0.6189(19) 0.092(4) Uani 0.170(6) 1 d D U P A 2
C13 C 0.5874(14) 0.3836(7) 0.5628(8) 0.056(3) Uani 1 1 d . U . . .
C14 C 0.6311(14) 0.3213(7) 0.5840(8) 0.061(3) Uani 1 1 d . U . . .
H14A H 0.642116 0.291688 0.551689 0.073 Uiso 1 1 calc R U . . .
C15 C 0.6581(15) 0.3012(8) 0.6479(8) 0.067(3) Uani 1 1 d . U . . .
H15A H 0.682265 0.258126 0.660692 0.080 Uiso 1 1 calc R U . . .
C16 C 0.6473(15) 0.3500(8) 0.6937(8) 0.065(3) Uani 1 1 d . U . . .
H16A H 0.664623 0.338472 0.738800 0.078 Uiso 1 1 calc R U . . .
C17 C 0.6121(14) 0.4149(7) 0.6763(8) 0.062(3) Uani 1 1 d . U . . .
H17A H 0.608773 0.446813 0.708392 0.075 Uiso 1 1 calc R U . . .
C18 C 0.5833(14) 0.4288(7) 0.6107(8) 0.056(3) Uani 1 1 d . U . . .
H18A H 0.559266 0.471708 0.597295 0.068 Uiso 1 1 calc R U . . .
C19 C 0.7026(6) 0.3289(3) 0.4344(4) 0.034(3) Uani 1 1 d G . . . .
C20 C 0.5940(7) 0.3374(3) 0.4318(4) 0.037(4) Uani 1 1 d G . . . .
C21 C 0.5183(5) 0.2920(4) 0.3992(4) 0.040(4) Uani 1 1 d G . . . .
H21A H 0.444057 0.297834 0.397375 0.048 Uiso 1 1 calc R U . . .
C22 C 0.5511(7) 0.2382(4) 0.3692(4) 0.038(4) Uani 1 1 d G . . . .
C23 C 0.6596(8) 0.2297(3) 0.3718(4) 0.043(4) Uani 1 1 d G . . . .
H23A H 0.682039 0.192951 0.351314 0.051 Uiso 1 1 calc R U . . .
C24 C 0.7354(5) 0.2751(4) 0.4044(4) 0.033(3) Uani 1 1 d G . . . .
C25 C 0.4677(16) 0.1911(8) 0.3323(7) 0.063(5) Uani 1 1 d . . . . .
H25A H 0.393696 0.199143 0.329626 0.076 Uiso 1 1 calc R U . . .
C26 C 0.8957(10) 0.1983(5) 0.3592(5) 0.074(3) Uani 1 1 d G U . . .
C27 C 0.9231(10) 0.2108(4) 0.3008(5) 0.074(3) Uani 1 1 d G U . . .
H27 H 0.932203 0.254519 0.288224 0.089 Uiso 1 1 calc R U . . .
C28 C 0.9373(10) 0.1593(5) 0.2610(5) 0.077(3) Uani 1 1 d G U . . .
H28 H 0.956082 0.167905 0.221091 0.093 Uiso 1 1 calc R U . . .
C29 C 0.9241(10) 0.0954(4) 0.2794(5) 0.078(3) Uani 1 1 d G U . . .
H29 H 0.933758 0.060219 0.252168 0.094 Uiso 1 1 calc R U . . .
C30 C 0.8966(10) 0.0829(4) 0.3378(6) 0.078(3) Uani 1 1 d G U . . .
H30 H 0.887556 0.039146 0.350379 0.094 Uiso 1 1 calc R U . . .
C31 C 0.8824(11) 0.1343(5) 0.3776(5) 0.077(3) Uani 1 1 d G U . . .
H31 H 0.863676 0.125759 0.417513 0.093 Uiso 1 1 calc R U . . .
C32 C 0.8936(8) 0.5682(3) 0.3835(4) 0.038(4) Uani 1 1 d G . . . .
C33 C 0.9362(8) 0.6137(5) 0.4323(3) 0.048(4) Uani 1 1 d G . . . .
H33A H 0.967510 0.599635 0.475993 0.057 Uiso 1 1 calc R U . . .
C34 C 0.9330(9) 0.6798(4) 0.4171(5) 0.058(5) Uani 1 1 d G . . . .
H34A H 0.962161 0.710937 0.450362 0.070 Uiso 1 1 calc R U . . .
C35 C 0.8872(9) 0.7005(3) 0.3531(5) 0.065(5) Uani 1 1 d G . . . .
H35A H 0.885061 0.745645 0.342684 0.078 Uiso 1 1 calc R U . . .
C36 C 0.8446(9) 0.6550(5) 0.3044(4) 0.056(5) Uani 1 1 d G . . . .
H36A H 0.813308 0.669050 0.260636 0.068 Uiso 1 1 calc R U . . .
C37 C 0.8478(8) 0.5888(4) 0.3196(4) 0.057(5) Uani 1 1 d G . . . .
H37A H 0.818655 0.557747 0.286266 0.068 Uiso 1 1 calc R U . . .
C38 C 0.6952(6) 0.4419(4) 0.3223(3) 0.042(4) Uani 1 1 d G . . . .
C39 C 0.6276(5) 0.4143(4) 0.2663(4) 0.029(3) Uani 1 1 d G . . . .
C40 C 0.6713(7) 0.3850(4) 0.2197(3) 0.032(3) Uani 1 1 d G . . . .
H40A H 0.625130 0.366177 0.181418 0.039 Uiso 1 1 calc R U . . .
C41 C 0.7827(7) 0.3833(4) 0.2290(4) 0.040(4) Uani 1 1 d G . . . .
C42 C 0.8503(5) 0.4108(4) 0.2850(4) 0.037(3) Uani 1 1 d G . . . .
H42A H 0.926350 0.409618 0.291406 0.044 Uiso 1 1 calc R U . . .
C43 C 0.8065(6) 0.4402(4) 0.3316(3) 0.029(3) Uani 1 1 d G . . . .
C44 C 0.8337(16) 0.3489(7) 0.1825(8) 0.064(5) Uani 1 1 d . . . . .
H44A H 0.910179 0.345431 0.193039 0.077 Uiso 1 1 calc R U . . .
C45 C 0.4188(17) 0.3833(8) 0.1773(7) 0.051(4) Uani 0.74(3) 1 d G U P B 1
C46 C 0.3904(16) 0.4274(6) 0.1256(9) 0.057(4) Uani 0.74(3) 1 d G U P B 1
H46A H 0.402890 0.472747 0.133558 0.069 Uiso 0.74(3) 1 calc R U P B 1
C47 C 0.3436(15) 0.4052(8) 0.0623(7) 0.059(4) Uani 0.74(3) 1 d G U P B 1
H47A H 0.324197 0.435373 0.027034 0.071 Uiso 0.74(3) 1 calc R U P B 1
C48 C 0.3253(13) 0.3389(9) 0.0507(7) 0.059(4) Uani 0.74(3) 1 d G U P B 1
H48A H 0.293320 0.323683 0.007484 0.070 Uiso 0.74(3) 1 calc R U P B 1
C49 C 0.3537(15) 0.2947(7) 0.1024(9) 0.059(4) Uani 0.74(3) 1 d G U P B 1
H49A H 0.341137 0.249369 0.094458 0.070 Uiso 0.74(3) 1 calc R U P B 1
C50 C 0.4004(16) 0.3169(8) 0.1657(8) 0.056(3) Uani 0.74(3) 1 d G U P B 1
H50A H 0.419831 0.286742 0.200983 0.067 Uiso 0.74(3) 1 calc R U P B 1
C45A C 0.414(5) 0.383(2) 0.186(2) 0.054(4) Uani 0.26(3) 1 d G U P B 2
C46A C 0.359(5) 0.4135(17) 0.128(3) 0.057(4) Uani 0.26(3) 1 d G U P B 2
H46B H 0.353812 0.459700 0.125619 0.068 Uiso 0.26(3) 1 calc R U P B 2
C47A C 0.313(4) 0.376(3) 0.073(2) 0.060(4) Uani 0.26(3) 1 d G U P B 2
H47B H 0.276278 0.396708 0.032791 0.071 Uiso 0.26(3) 1 calc R U P B 2
C48A C 0.322(4) 0.308(2) 0.076(2) 0.058(4) Uani 0.26(3) 1 d G U P B 2
H48B H 0.290171 0.282819 0.037977 0.070 Uiso 0.26(3) 1 calc R U P B 2
C49A C 0.376(4) 0.2782(17) 0.134(3) 0.058(4) Uani 0.26(3) 1 d G U P B 2
H49B H 0.381598 0.231920 0.135989 0.069 Uiso 0.26(3) 1 calc R U P B 2
C50A C 0.422(5) 0.316(2) 0.189(2) 0.055(4) Uani 0.26(3) 1 d G U P B 2
H50B H 0.459132 0.294910 0.228818 0.067 Uiso 0.26(3) 1 calc R U P B 2

loop_
_atom_site_aniso_label
_atom_site_aniso_U_11
_atom_site_aniso_U_22
_atom_site_aniso_U_33
_atom_site_aniso_U_23
_atom_site_aniso_U_13
_atom_site_aniso_U_12
Co1 0.0403(12) 0.0256(10) 0.0264(10) -0.0016(7) 0.0102(8) 0.0010(9)
Se1 0.0436(10) 0.0297(8) 0.0480(9) 0.0037(6) 0.0174(7) 0.0048(7)
Se2 0.0371(9) 0.0363(8) 0.0317(8) -0.0003(6) 0.0087(7) -0.0008(7)
Se3 0.0543(11) 0.0415(9) 0.0487(10) -0.0094(7) 0.0154(8) 0.0095(8)
Se4 0.0391(9) 0.0425(9) 0.0373(8) -0.0071(6) 0.0076(7) -0.0004(7)
O1 0.039(6) 0.038(6) 0.040(6) 0.001(4) 0.015(5) 0.012(5)
O2 0.038(6) 0.037(5) 0.027(5) -0.011(4) 0.018(4) -0.008(5)
O3 0.099(11) 0.073(9) 0.099(10) -0.030(8) 0.029(9) -0.027(8)
O4 0.087(10) 0.095(9) 0.056(8) -0.034(7) 0.031(7) -0.022(8)
N1 0.021(5) 0.046(5) 0.035(5) -0.010(4) 0.016(4) -0.005(5)
N2 0.029(5) 0.033(4) 0.038(5) -0.022(4) 0.018(4) -0.008(4)
C1 0.031(5) 0.054(5) 0.034(5) -0.003(4) 0.020(5) -0.007(5)
C2 0.036(6) 0.067(6) 0.039(5) 0.002(5) 0.009(5) -0.006(6)
C3 0.037(6) 0.069(6) 0.038(5) -0.010(4) 0.018(5) -0.012(6)
C4 0.041(4) 0.058(4) 0.043(4) -0.017(4) 0.017(4) -0.010(4)
C5 0.051(5) 0.064(5) 0.054(5) -0.027(4) 0.017(5) -0.013(5)
C6 0.048(5) 0.059(5) 0.058(5) -0.027(4) 0.017(5) -0.014(5)
C7 0.036(4) 0.047(4) 0.051(4) -0.024(4) 0.013(4) -0.012(4)
C8 0.041(5) 0.042(5) 0.056(5) -0.023(4) 0.010(5) -0.014(5)
C9 0.039(5) 0.041(5) 0.055(5) -0.015(4) 0.009(5) -0.009(5)
C10 0.031(5) 0.033(5) 0.047(5) -0.015(4) 0.014(5) -0.008(4)
C11 0.033(4) 0.047(4) 0.041(4) -0.015(4) 0.017(4) -0.010(4)
C12 0.034(5) 0.050(4) 0.040(4) -0.019(4) 0.015(4) -0.011(4)
N3 0.080(7) 0.077(6) 0.065(6) -0.028(5) 0.014(6) -0.021(6)
O5 0.140(14) 0.130(12) 0.087(9) 0.004(9) 0.039(10) -0.020(10)
O6 0.100(9) 0.080(6) 0.085(8) -0.049(6) 0.007(7) -0.033(7)
N1A 0.033(5) 0.053(5) 0.041(5) -0.012(4) 0.016(5) -0.010(5)
N2A 0.032(6) 0.040(5) 0.045(6) -0.015(5) 0.014(6) -0.009(6)
C1A 0.035(5) 0.058(5) 0.040(5) -0.011(4) 0.015(5) -0.010(5)
C2A 0.043(6) 0.063(6) 0.045(5) -0.018(5) 0.017(6) -0.012(6)
C3A 0.050(6) 0.062(5) 0.050(5) -0.023(5) 0.016(5) -0.013(5)
C4A 0.041(5) 0.055(4) 0.049(5) -0.022(4) 0.017(4) -0.012(4)
C5A 0.043(6) 0.055(5) 0.056(5) -0.025(4) 0.013(5) -0.013(5)
C6A 0.039(6) 0.046(5) 0.054(6) -0.022(5) 0.013(6) -0.011(6)
C7A 0.037(5) 0.042(5) 0.052(5) -0.019(4) 0.013(5) -0.010(5)
C8A 0.037(6) 0.039(6) 0.052(6) -0.018(5) 0.011(6) -0.010(6)
C9A 0.036(7) 0.038(6) 0.051(6) -0.015(5) 0.012(7) -0.009(6)
C10A 0.033(7) 0.038(6) 0.046(6) -0.014(6) 0.014(6) -0.009(6)
C11A 0.034(5) 0.043(5) 0.048(5) -0.018(4) 0.014(5) -0.009(5)
C12A 0.035(5) 0.049(4) 0.044(5) -0.018(4) 0.015(5) -0.011(4)
N3A 0.053(8) 0.067(6) 0.065(7) -0.040(6) 0.011(7) -0.017(8)
O5A 0.066(13) 0.075(12) 0.066(9) -0.048(8) 0.004(11) -0.029(12)
O6A 0.100(9) 0.080(6) 0.085(8) -0.049(6) 0.007(7) -0.033(7)
C13 0.077(6) 0.043(5) 0.062(5) 0.017(4) 0.043(5) 0.006(5)
C14 0.084(6) 0.047(5) 0.064(5) 0.015(4) 0.040(5) 0.010(5)
C15 0.089(7) 0.054(5) 0.066(6) 0.020(4) 0.035(5) 0.009(5)
C16 0.087(7) 0.056(5) 0.062(5) 0.019(4) 0.038(5) 0.004(5)
C17 0.083(6) 0.051(5) 0.062(5) 0.015(4) 0.038(5) 0.002(5)
C18 0.077(6) 0.044(5) 0.062(5) 0.015(4) 0.042(5) 0.004(5)
C19 0.049(10) 0.016(7) 0.034(8) 0.011(6) 0.005(7) -0.005(7)
C20 0.052(10) 0.036(8) 0.031(8) -0.004(6) 0.026(7) -0.012(8)
C21 0.035(9) 0.030(8) 0.054(9) 0.007(7) 0.012(7) -0.002(7)
C22 0.052(10) 0.032(8) 0.028(8) 0.008(6) 0.009(7) -0.003(7)
C23 0.054(11) 0.028(8) 0.040(9) -0.009(6) 0.001(8) -0.008(8)
C24 0.029(8) 0.017(7) 0.056(9) 0.001(6) 0.013(7) 0.013(6)
C25 0.087(15) 0.058(12) 0.050(11) -0.021(9) 0.028(10) -0.013(10)
C26 0.091(7) 0.065(6) 0.073(6) -0.021(5) 0.036(6) 0.004(6)
C27 0.090(7) 0.067(6) 0.074(6) -0.024(5) 0.037(6) 0.004(6)
C28 0.095(7) 0.068(6) 0.077(6) -0.026(5) 0.037(6) 0.004(6)
C29 0.095(7) 0.067(6) 0.078(6) -0.024(5) 0.033(6) 0.004(6)
C30 0.096(7) 0.066(6) 0.078(6) -0.022(5) 0.032(6) 0.004(6)
C31 0.096(7) 0.065(6) 0.077(6) -0.019(5) 0.034(6) 0.007(6)
C32 0.040(9) 0.046(9) 0.030(8) 0.012(7) 0.015(7) -0.012(7)
C33 0.055(11) 0.041(9) 0.035(8) 0.003(7) -0.012(7) -0.031(8)
C34 0.037(10) 0.072(13) 0.053(11) -0.012(9) -0.010(8) -0.003(9)
C35 0.066(13) 0.036(10) 0.091(14) 0.004(10) 0.018(11) -0.012(9)
C36 0.070(12) 0.049(10) 0.046(10) 0.027(8) 0.008(9) -0.006(9)
C37 0.067(12) 0.077(13) 0.031(9) -0.004(8) 0.020(8) 0.008(10)
C38 0.025(9) 0.018(7) 0.076(12) 0.003(7) -0.001(8) -0.004(6)
C39 0.033(8) 0.023(7) 0.024(7) -0.002(6) -0.007(6) -0.010(6)
C40 0.028(8) 0.036(8) 0.029(8) -0.004(6) 0.000(6) -0.009(7)
C41 0.059(11) 0.039(9) 0.023(8) -0.002(6) 0.011(7) 0.003(8)
C42 0.041(9) 0.029(8) 0.045(9) 0.011(7) 0.020(7) -0.001(7)
C43 0.038(9) 0.024(7) 0.018(7) 0.001(5) -0.006(6) -0.015(6)
C44 0.093(15) 0.051(10) 0.062(12) -0.015(9) 0.046(11) -0.009(10)
C45 0.043(7) 0.054(6) 0.055(7) -0.009(6) 0.008(6) 0.002(6)
C46 0.048(7) 0.060(7) 0.058(7) -0.009(6) 0.001(6) -0.001(6)
C47 0.051(8) 0.062(7) 0.058(7) -0.011(7) 0.005(7) -0.004(7)
C48 0.052(7) 0.063(8) 0.056(8) -0.018(6) 0.005(7) -0.001(7)
C49 0.049(7) 0.061(7) 0.058(8) -0.015(6) 0.001(6) 0.000(6)
C50 0.048(7) 0.059(6) 0.055(8) -0.012(6) 0.003(6) -0.001(6)
C45A 0.046(7) 0.056(7) 0.056(8) -0.010(6) 0.005(7) 0.001(6)
C46A 0.048(8) 0.059(7) 0.057(8) -0.010(6) 0.003(7) -0.001(7)
C47A 0.051(7) 0.062(7) 0.059(7) -0.012(6) 0.002(6) -0.002(6)
C48A 0.050(8) 0.061(7) 0.057(8) -0.014(7) 0.003(7) 0.000(7)
C49A 0.049(8) 0.060(7) 0.058(9) -0.014(7) 0.003(7) -0.001(7)
C50A 0.046(7) 0.058(7) 0.057(8) -0.012(7) 0.003(7) 0.000(7)

loop_
_atom_type_symbol
_atom_type_description
_atom_type_scat_dispersion_real
_atom_type_scat_dispersion_imag
_atom_type_scat_source
C C 0.0033 0.0016 'International Tables Vol C Tables 4.2.6.8 and 6.1.1.4'
H H 0.0000 0.0000 'International Tables Vol C Tables 4.2.6.8 and 6.1.1.4'
Co Co 0.3494 0.9721 'International Tables Vol C Tables 4.2.6.8 and 6.1.1.4'
N N 0.0061 0.0033 'International Tables Vol C Tables 4.2.6.8 and 6.1.1.4'
O O 0.0106 0.0060 'International Tables Vol C Tables 4.2.6.8 and 6.1.1.4'
Se Se -0.0929 2.2259 'International Tables Vol C Tables 4.2.6.8 and 6.1.1.4'

loop_
_geom_angle_atom_site_label_1
_geom_angle_atom_site_label_2
_geom_angle_atom_site_label_3
_geom_angle
_geom_angle_site_symmetry_1
_geom_angle_site_symmetry_3
_geom_angle_publ_flag
N2A Co1 O2 80.1(9) . . ?
N2A Co1 O1 171.9(18) . . ?
O2 Co1 O1 98.1(3) . . ?
O2 Co1 N2 94.7(4) . . ?
O1 Co1 N2 166.8(5) . . ?
O2 Co1 N1 170.6(4) . . ?
O1 Co1 N1 89.9(4) . . ?
N2 Co1 N1 77.8(5) . . ?
N2A Co1 Se2 89.5(19) . . ?
O2 Co1 Se2 81.6(3) . . ?
O1 Co1 Se2 82.5(3) . . ?
N2 Co1 Se2 96.0(4) . . ?
N1 Co1 Se2 104.7(2) . . ?
N2A Co1 Se1 107(2) . . ?
O2 Co1 Se1 82.1(3) . . ?
O1 Co1 Se1 79.9(3) . . ?
N2 Co1 Se1 105.5(4) . . ?
N1 Co1 Se1 94.3(2) . . ?
Se2 Co1 Se1 153.94(8) . . ?
C20 Se1 C13 101.5(5) . . ?
C20 Se1 Co1 85.1(3) . . ?
C13 Se1 Co1 102.3(5) . . ?
C32 Se2 C43 100.4(4) . . ?
C32 Se2 Co1 102.9(3) . . ?
C43 Se2 Co1 85.3(3) . . ?
C24 Se3 C26 99.8(5) . . ?
C45A Se4 C39 102(2) . . ?
C39 Se4 C45 98.4(7) . . ?
C19 O1 Co1 118.3(7) . . ?
C38 O2 Co1 119.4(7) . . ?
C1 N1 C12 116.4(13) . . ?
C1 N1 Co1 130.2(11) . . ?
C12 N1 Co1 113.3(10) . . ?
C11 N2 C10 116.7(13) . . ?
C11 N2 Co1 116.5(11) . . ?
C10 N2 Co1 126.6(10) . . ?
N1 C1 C2 124.9(16) . . ?
N1 C1 H1A 117.6 . . ?
C2 C1 H1A 117.6 . . ?
C3 C2 C1 118.6(17) . . ?
C3 C2 H2A 120.7 . . ?
C1 C2 H2A 120.7 . . ?
C2 C3 C4 122.9(16) . . ?
C2 C3 H3A 118.5 . . ?
C4 C3 H3A 118.5 . . ?
C12 C4 C5 117.2(16) . . ?
C12 C4 C3 112.5(15) . . ?
C5 C4 C3 130.2(15) . . ?
C6 C5 C4 124.1(18) . . ?
C6 C5 N3 117.0(18) . . ?
C4 C5 N3 118.8(17) . . ?
C5 C6 C7 123.6(18) . . ?
C5 C6 H6A 118.2 . . ?
C7 C6 H6A 118.2 . . ?
C8 C7 C11 115.9(14) . . ?
C8 C7 C6 131.0(15) . . ?
C11 C7 C6 112.9(15) . . ?
C9 C8 C7 121.8(17) . . ?
C9 C8 H8A 119.1 . . ?
C7 C8 H8A 119.1 . . ?
C8 C9 C10 120.3(18) . . ?
C8 C9 H9A 119.8 . . ?
C10 C9 H9A 119.8 . . ?
C9 C10 N2 123.7(15) . . ?
C9 C10 H10A 118.2 . . ?
N2 C10 H10A 118.2 . . ?
N2 C11 C12 119.1(15) . . ?
N2 C11 C7 120.9(16) . . ?
C12 C11 C7 119.9(15) . . ?
C4 C12 C11 122.3(16) . . ?
C4 C12 N1 124.7(16) . . ?
C11 C12 N1 113.0(13) . . ?
O6 N3 O5 127(2) . . ?
O6 N3 C5 115.0(18) . . ?
O5 N3 C5 113.9(17) . . ?
C1A N1A C12A 116.3(14) . . ?
C11A N2A C10A 116.3(15) . . ?
C11A N2A Co1 130.5(16) . . ?
C10A N2A Co1 112.2(15) . . ?
N1A C1A C2A 124.7(17) . . ?
N1A C1A H1AA 117.6 . . ?
C2A C1A H1AA 117.6 . . ?
C3A C2A C1A 118.5(18) . . ?
C3A C2A H2AA 120.7 . . ?
C1A C2A H2AA 120.7 . . ?
C2A C3A C4A 123.0(17) . . ?
C2A C3A H3AA 118.5 . . ?
C4A C3A H3AA 118.5 . . ?
C12A C4A C5A 117.0(17) . . ?
C12A C4A C3A 112.4(16) . . ?
C5A C4A C3A 130.1(16) . . ?
C6A C5A C4A 123.6(19) . . ?
C6A C5A N3A 116.5(19) . . ?
C4A C5A N3A 118.4(18) . . ?
C5A C6A C7A 123.7(19) . . ?
C5A C6A H6AA 118.1 . . ?
C7A C6A H6AA 118.1 . . ?
C8A C7A C11A 115.9(15) . . ?
C8A C7A C6A 130.2(17) . . ?
C11A C7A C6A 112.7(16) . . ?
C9A C8A C7A 121.6(18) . . ?
C9A C8A H8AA 119.2 . . ?
C7A C8A H8AA 119.2 . . ?
C8A C9A C10A 119.5(19) . . ?
C8A C9A H9AA 120.3 . . ?
C10A C9A H9AA 120.3 . . ?
C9A C10A N2A 122.9(16) . . ?
C9A C10A H10B 118.6 . . ?
N2A C10A H10B 118.6 . . ?
N2A C11A C12A 118.5(16) . . ?
N2A C11A C7A 120.6(17) . . ?
C12A C11A C7A 119.7(15) . . ?
C4A C12A C11A 122.3(17) . . ?
C4A C12A N1A 124.4(17) . . ?
C11A C12A N1A 113.0(14) . . ?
O6A N3A O5A 126(2) . . ?
O6A N3A C5A 114.4(19) . . ?
O5A N3A C5A 113.0(18) . . ?
C18 C13 C14 117.3(15) . . ?
C18 C13 Se1 118.8(12) . . ?
C14 C13 Se1 123.5(12) . . ?
C15 C14 C13 124.1(16) . . ?
C15 C14 H14A 118.0 . . ?
C13 C14 H14A 118.0 . . ?
C14 C15 C16 114.4(15) . . ?
C14 C15 H15A 122.8 . . ?
C16 C15 H15A 122.8 . . ?
C17 C16 C15 124.3(16) . . ?
C17 C16 H16A 117.9 . . ?
C15 C16 H16A 117.9 . . ?
C18 C17 C16 116.1(16) . . ?
C18 C17 H17A 122.0 . . ?
C16 C17 H17A 122.0 . . ?
C17 C18 C13 123.4(15) . . ?
C17 C18 H18A 118.3 . . ?
C13 C18 H18A 118.3 . . ?
O1 C19 C20 120.9(7) . . ?
O1 C19 C24 119.1(7) . . ?
C20 C19 C24 120.0 . . ?
C19 C20 C21 120.0 . . ?
C19 C20 Se1 119.8(5) . . ?
C21 C20 Se1 120.2(5) . . ?
C22 C21 C20 120.0 . . ?
C22 C21 H21A 120.0 . . ?
C20 C21 H21A 120.0 . . ?
C21 C22 C23 120.0 . . ?
C21 C22 C25 119.2(9) . . ?
C23 C22 C25 120.8(9) . . ?
C22 C23 C24 120.0 . . ?
C22 C23 H23A 120.0 . . ?
C24 C23 H23A 120.0 . . ?
C23 C24 C19 120.0 . . ?
C23 C24 Se3 126.5(5) . . ?
C19 C24 Se3 113.5(5) . . ?
O3 C25 C22 121.8(17) . . ?
O3 C25 H25A 119.1 . . ?
C22 C25 H25A 119.1 . . ?
C27 C26 C31 120.0 . . ?
C27 C26 Se3 116.6(6) . . ?
C31 C26 Se3 123.3(6) . . ?
C28 C27 C26 120.0 . . ?
C28 C27 H27 120.0 . . ?
C26 C27 H27 120.0 . . ?
C27 C28 C29 120.0 . . ?
C27 C28 H28 120.0 . . ?
C29 C28 H28 120.0 . . ?
C28 C29 C30 120.0 . . ?
C28 C29 H29 120.0 . . ?
C30 C29 H29 120.0 . . ?
C31 C30 C29 120.0 . . ?
C31 C30 H30 120.0 . . ?
C29 C30 H30 120.0 . . ?
C30 C31 C26 120.0 . . ?
C30 C31 H31 120.0 . . ?
C26 C31 H31 120.0 . . ?
C33 C32 C37 120.0 . . ?
C33 C32 Se2 117.1(5) . . ?
C37 C32 Se2 122.9(5) . . ?
C34 C33 C32 120.0 . . ?
C34 C33 H33A 120.0 . . ?
C32 C33 H33A 120.0 . . ?
C35 C34 C33 120.0 . . ?
C35 C34 H34A 120.0 . . ?
C33 C34 H34A 120.0 . . ?
C34 C35 C36 120.0 . . ?
C34 C35 H35A 120.0 . . ?
C36 C35 H35A 120.0 . . ?
C37 C36 C35 120.0 . . ?
C37 C36 H36A 120.0 . . ?
C35 C36 H36A 120.0 . . ?
C36 C37 C32 120.0 . . ?
C36 C37 H37A 120.0 . . ?
C32 C37 H37A 120.0 . . ?
O2 C38 C39 120.2(7) . . ?
O2 C38 C43 119.8(7) . . ?
C39 C38 C43 120.0 . . ?
C38 C39 C40 120.0 . . ?
C38 C39 Se4 113.4(5) . . ?
C40 C39 Se4 126.6(5) . . ?
C39 C40 C41 120.0 . . ?
C39 C40 H40A 120.0 . . ?
C41 C40 H40A 120.0 . . ?
C40 C41 C42 120.0 . . ?
C40 C41 C44 122.0(10) . . ?
C42 C41 C44 117.9(10) . . ?
C43 C42 C41 120.0 . . ?
C43 C42 H42A 120.0 . . ?
C41 C42 H42A 120.0 . . ?
C42 C43 C38 120.0 . . ?
C42 C43 Se2 119.7(5) . . ?
C38 C43 Se2 120.3(5) . . ?
O4 C44 C41 122.1(17) . . ?
O4 C44 H44A 119.0 . . ?
C41 C44 H44A 119.0 . . ?
C46 C45 C50 120.0 . . ?
C46 C45 Se4 116.0(9) . . ?
C50 C45 Se4 124.0(9) . . ?
C45 C46 C47 120.0 . . ?
C45 C46 H46A 120.0 . . ?
C47 C46 H46A 120.0 . . ?
C48 C47 C46 120.0 . . ?
C48 C47 H47A 120.0 . . ?
C46 C47 H47A 120.0 . . ?
C47 C48 C49 120.0 . . ?
C47 C48 H48A 120.0 . . ?
C49 C48 H48A 120.0 . . ?
C48 C49 C50 120.0 . . ?
C48 C49 H49A 120.0 . . ?
C50 C49 H49A 120.0 . . ?
C49 C50 C45 120.0 . . ?
C49 C50 H50A 120.0 . . ?
C45 C50 H50A 120.0 . . ?
C46A C45A C50A 120.0 . . ?
C46A C45A Se4 128(3) . . ?
C50A C45A Se4 112(3) . . ?
C45A C46A C47A 120.0 . . ?
C45A C46A H46B 120.0 . . ?
C47A C46A H46B 120.0 . . ?
C48A C47A C46A 120.0 . . ?
C48A C47A H47B 120.0 . . ?
C46A C47A H47B 120.0 . . ?
C47A C48A C49A 120.0 . . ?
C47A C48A H48B 120.0 . . ?
C49A C48A H48B 120.0 . . ?
C50A C49A C48A 120.0 . . ?
C50A C49A H49B 120.0 . . ?
C48A C49A H49B 120.0 . . ?
C49A C50A C45A 120.0 . . ?
C49A C50A H50B 120.0 . . ?
C45A C50A H50B 120.0 . . ?

loop_
_geom_bond_atom_site_label_1
_geom_bond_atom_site_label_2
_geom_bond_distance
_geom_bond_site_symmetry_2
_geom_bond_publ_flag
Co1 N2A 1.86(3) . ?
Co1 O2 1.974(8) . ?
Co1 O1 2.000(8) . ?
Co1 N2 2.099(11) . ?
Co1 N1 2.103(12) . ?
Co1 Se2 2.667(2) . ?
Co1 Se1 2.693(2) . ?
Se1 C20 1.901(6) . ?
Se1 C13 1.903(15) . ?
Se2 C32 1.907(7) . ?
Se2 C43 1.930(6) . ?
Se3 C24 1.921(7) . ?
Se3 C26 1.921(7) . ?
Se4 C45A 1.80(3) . ?
Se4 C39 1.910(7) . ?
Se4 C45 1.938(11) . ?
O1 C19 1.327(10) . ?
O2 C38 1.358(10) . ?
O3 C25 1.217(18) . ?
O4 C44 1.235(18) . ?
N1 C1 1.308(18) . ?
N1 C12 1.44(2) . ?
N2 C11 1.281(18) . ?
N2 C10 1.394(19) . ?
C1 C2 1.37(2) . ?
C1 H1A 0.9500 . ?
C2 C3 1.29(2) . ?
C2 H2A 0.9500 . ?
C3 C4 1.53(2) . ?
C3 H3A 0.9500 . ?
C4 C12 1.32(2) . ?
C4 C5 1.51(2) . ?
C5 C6 1.21(2) . ?
C5 N3 1.51(2) . ?
C6 C7 1.51(2) . ?
C6 H6A 0.9500 . ?
C7 C8 1.42(2) . ?
C7 C11 1.49(2) . ?
C8 C9 1.22(2) . ?
C8 H8A 0.9500 . ?
C9 C10 1.39(2) . ?
C9 H9A 0.9500 . ?
C10 H10A 0.9500 . ?
C11 C12 1.44(2) . ?
N3 O6 1.178(19) . ?
N3 O5 1.22(2) . ?
N1A C1A 1.308(19) . ?
N1A C12A 1.44(2) . ?
N2A C11A 1.282(19) . ?
N2A C10A 1.395(19) . ?
C1A C2A 1.37(2) . ?
C1A H1AA 0.9500 . ?
C2A C3A 1.29(2) . ?
C2A H2AA 0.9500 . ?
C3A C4A 1.53(2) . ?
C3A H3AA 0.9500 . ?
C4A C12A 1.32(2) . ?
C4A C5A 1.51(2) . ?
C5A C6A 1.21(2) . ?
C5A N3A 1.52(2) . ?
C6A C7A 1.51(2) . ?
C6A H6AA 0.9500 . ?
C7A C8A 1.42(2) . ?
C7A C11A 1.50(2) . ?
C8A C9A 1.22(2) . ?
C8A H8AA 0.9500 . ?
C9A C10A 1.39(2) . ?
C9A H9AA 0.9500 . ?
C10A H10B 0.9500 . ?
C11A C12A 1.44(2) . ?
N3A O6A 1.180(19) . ?
N3A O5A 1.22(2) . ?
C13 C18 1.38(2) . ?
C13 C14 1.42(2) . ?
C14 C15 1.37(2) . ?
C14 H14A 0.9500 . ?
C15 C16 1.42(2) . ?
C15 H15A 0.9500 . ?
C16 C17 1.42(2) . ?
C16 H16A 0.9500 . ?
C17 C18 1.37(2) . ?
C17 H17A 0.9500 . ?
C18 H18A 0.9500 . ?
C19 C20 1.3900 . ?
C19 C24 1.3900 . ?
C20 C21 1.3900 . ?
C21 C22 1.3900 . ?
C21 H21A 0.9500 . ?
C22 C23 1.3900 . ?
C22 C25 1.498(17) . ?
C23 C24 1.3900 . ?
C23 H23A 0.9500 . ?
C25 H25A 0.9500 . ?
C26 C27 1.3900 . ?
C26 C31 1.3900 . ?
C27 C28 1.3900 . ?
C27 H27 0.9500 . ?
C28 C29 1.3900 . ?
C28 H28 0.9500 . ?
C29 C30 1.3900 . ?
C29 H29 0.9500 . ?
C30 C31 1.3900 . ?
C30 H30 0.9500 . ?
C31 H31 0.9500 . ?
C32 C33 1.3900 . ?
C32 C37 1.3900 . ?
C33 C34 1.3900 . ?
C33 H33A 0.9500 . ?
C34 C35 1.3900 . ?
C34 H34A 0.9500 . ?
C35 C36 1.3900 . ?
C35 H35A 0.9500 . ?
C36 C37 1.3900 . ?
C36 H36A 0.9500 . ?
C37 H37A 0.9500 . ?
C38 C39 1.3900 . ?
C38 C43 1.3900 . ?
C39 C40 1.3900 . ?
C40 C41 1.3900 . ?
C40 H40A 0.9500 . ?
C41 C42 1.3900 . ?
C41 C44 1.492(16) . ?
C42 C43 1.3900 . ?
C42 H42A 0.9500 . ?
C44 H44A 0.9500 . ?
C45 C46 1.3900 . ?
C45 C50 1.3900 . ?
C46 C47 1.3900 . ?
C46 H46A 0.9500 . ?
C47 C48 1.3900 . ?
C47 H47A 0.9500 . ?
C48 C49 1.3900 . ?
C48 H48A 0.9500 . ?
C49 C50 1.3900 . ?
C49 H49A 0.9500 . ?
C50 H50A 0.9500 . ?
C45A C46A 1.3900 . ?
C45A C50A 1.3900 . ?
C46A C47A 1.3900 . ?
C46A H46B 0.9500 . ?
C47A C48A 1.3900 . ?
C47A H47B 0.9500 . ?
C48A C49A 1.3900 . ?
C48A H48B 0.9500 . ?
C49A C50A 1.3900 . ?
C49A H49B 0.9500 . ?
C50A H50B 0.9500 . ?

loop_
_geom_hbond_atom_site_label_D
_geom_hbond_atom_site_label_H
_geom_hbond_atom_site_label_A
_geom_hbond_distance_DH
_geom_hbond_distance_HA
_geom_hbond_distance_DA
_geom_hbond_angle_DHA
_geom_hbond_site_symmetry_A
_geom_hbond_publ_flag
C1^a H1A^a O1 0.95 2.59 3.112(17) 114.7 . yes
C2^a H2A^a O3 0.95 2.38 3.26(2) 153.2 4_666 yes
C10A^b H10B^b O2 0.95 1.47 2.16(3) 125.5 . yes
C18 H18A Se1 0.95 2.98 3.910(15) 165.8 3_666 yes
C25 H25A O5A^b 0.95 2.62 3.51(6) 156.4 3_666 yes
C25 H25A O6A^b 0.95 2.66 3.52(7) 150.9 3_666 yes
C33 H33A Se2 0.95 3.03 3.939(7) 160.9 3_766 yes

loop_
_geom_torsion_atom_site_label_1
_geom_torsion_atom_site_label_2
_geom_torsion_atom_site_label_3
_geom_torsion_atom_site_label_4
_geom_torsion
_geom_torsion_site_symmetry_1
_geom_torsion_site_symmetry_2
_geom_torsion_site_symmetry_3
_geom_torsion_site_symmetry_4
_geom_torsion_publ_flag
C12 N1 C1 C2 4.1(14) . . . . ?
Co1 N1 C1 C2 -173.1(12) . . . . ?
N1 C1 C2 C3 -5(2) . . . . ?
C1 C2 C3 C4 2(3) . . . . ?
C2 C3 C4 C12 1(3) . . . . ?
C2 C3 C4 C5 -177(2) . . . . ?
C12 C4 C5 C6 0(3) . . . . ?
C3 C4 C5 C6 177(2) . . . . ?
C12 C4 C5 N3 176.3(18) . . . . ?
C3 C4 C5 N3 -6(3) . . . . ?
C4 C5 C6 C7 2(4) . . . . ?
N3 C5 C6 C7 -174.6(17) . . . . ?
C5 C6 C7 C8 -176(2) . . . . ?
C5 C6 C7 C11 -1(3) . . . . ?
C11 C7 C8 C9 9(3) . . . . ?
C6 C7 C8 C9 -176(2) . . . . ?
C7 C8 C9 C10 -8(3) . . . . ?
C8 C9 C10 N2 4(3) . . . . ?
C11 N2 C10 C9 -2(2) . . . . ?
Co1 N2 C10 C9 -176.6(13) . . . . ?
C10 N2 C11 C12 -178.0(15) . . . . ?
Co1 N2 C11 C12 -3(2) . . . . ?
C10 N2 C11 C7 3(2) . . . . ?
Co1 N2 C11 C7 178.7(12) . . . . ?
C8 C7 C11 N2 -7(3) . . . . ?
C6 C7 C11 N2 177.9(16) . . . . ?
C8 C7 C11 C12 174.5(16) . . . . ?
C6 C7 C11 C12 -1(2) . . . . ?
C5 C4 C12 C11 -2(3) . . . . ?
C3 C4 C12 C11 -179.8(16) . . . . ?
C5 C4 C12 N1 176.8(16) . . . . ?
C3 C4 C12 N1 -1(3) . . . . ?
N2 C11 C12 C4 -176.2(18) . . . . ?
C7 C11 C12 C4 2(3) . . . . ?
N2 C11 C12 N1 5(2) . . . . ?
C7 C11 C12 N1 -176.6(14) . . . . ?
C1 N1 C12 C4 -1(2) . . . . ?
Co1 N1 C12 C4 176.5(15) . . . . ?
C1 N1 C12 C11 177.7(11) . . . . ?
Co1 N1 C12 C11 -4.5(17) . . . . ?
C6 C5 N3 O6 -27(3) . . . . ?
C4 C5 N3 O6 156(2) . . . . ?
C6 C5 N3 O5 130(3) . . . . ?
C4 C5 N3 O5 -46(3) . . . . ?
O2 Co1 N2A C11A 159(5) . . . . ?
Se2 Co1 N2A C11A -119(5) . . . . ?
Se1 Co1 N2A C11A 81(5) . . . . ?
O2 Co1 N2A C10A -8(3) . . . . ?
Se2 Co1 N2A C10A 73(4) . . . . ?
Se1 Co1 N2A C10A -87(4) . . . . ?
C12A N1A C1A C2A -7(7) . . . . ?
N1A C1A C2A C3A 2(12) . . . . ?
C1A C2A C3A C4A 2(15) . . . . ?
C2A C3A C4A C12A 1(11) . . . . ?
C2A C3A C4A C5A -171(9) . . . . ?
C12A C4A C5A C6A 11(7) . . . . ?
C3A C4A C5A C6A -179(7) . . . . ?
C12A C4A C5A N3A 176(4) . . . . ?
C3A C4A C5A N3A -13(7) . . . . ?
C4A C5A C6A C7A -5(8) . . . . ?
N3A C5A C6A C7A -170(5) . . . . ?
C5A C6A C7A C8A -171(5) . . . . ?
C5A C6A C7A C11A -4(7) . . . . ?
C11A C7A C8A C9A -10(6) . . . . ?
C6A C7A C8A C9A 156(6) . . . . ?
C7A C8A C9A C10A 16(6) . . . . ?
C8A C9A C10A N2A -20(6) . . . . ?
C11A N2A C10A C9A 18(6) . . . . ?
Co1 N2A C10A C9A -173(5) . . . . ?
C10A N2A C11A C12A -179(4) . . . . ?
Co1 N2A C11A C12A 14(7) . . . . ?
C10A N2A C11A C7A -12(6) . . . . ?
Co1 N2A C11A C7A -179(4) . . . . ?
C8A C7A C11A N2A 9(5) . . . . ?
C6A C7A C11A N2A -160(5) . . . . ?
C8A C7A C11A C12A 176(4) . . . . ?
C6A C7A C11A C12A 7(5) . . . . ?
C5A C4A C12A C11A -7(7) . . . . ?
C3A C4A C12A C11A -180(5) . . . . ?
C5A C4A C12A N1A 166(5) . . . . ?
C3A C4A C12A N1A -6(7) . . . . ?
N2A C11A C12A C4A 166(5) . . . . ?
C7A C11A C12A C4A -1(6) . . . . ?
N2A C11A C12A N1A -8(5) . . . . ?
C7A C11A C12A N1A -175(4) . . . . ?
C1A N1A C12A C4A 10(6) . . . . ?
C1A N1A C12A C11A -176(3) . . . . ?
C6A C5A N3A O6A -7(5) . . . . ?
C4A C5A N3A O6A -174(5) . . . . ?
C6A C5A N3A O5A 146(5) . . . . ?
C4A C5A N3A O5A -20(5) . . . . ?
C18 C13 C14 C15 7(3) . . . . ?
Se1 C13 C14 C15 -179.8(14) . . . . ?
C13 C14 C15 C16 -5(3) . . . . ?
C14 C15 C16 C17 0(3) . . . . ?
C15 C16 C17 C18 3(3) . . . . ?
C16 C17 C18 C13 0(3) . . . . ?
C14 C13 C18 C17 -5(3) . . . . ?
Se1 C13 C18 C17 -177.8(14) . . . . ?
Co1 O1 C19 C20 -34.4(10) . . . . ?
Co1 O1 C19 C24 145.0(5) . . . . ?
O1 C19 C20 C21 179.4(9) . . . . ?
C24 C19 C20 C21 0.0 . . . . ?
O1 C19 C20 Se1 -1.1(8) . . . . ?
C24 C19 C20 Se1 179.5(6) . . . . ?
C19 C20 C21 C22 0.0 . . . . ?
Se1 C20 C21 C22 -179.5(6) . . . . ?
C20 C21 C22 C23 0.0 . . . . ?
C20 C21 C22 C25 -177.9(10) . . . . ?
C21 C22 C23 C24 0.0 . . . . ?
C25 C22 C23 C24 177.9(10) . . . . ?
C22 C23 C24 C19 0.0 . . . . ?
C22 C23 C24 Se3 -180.0(7) . . . . ?
O1 C19 C24 C23 -179.4(9) . . . . ?
C20 C19 C24 C23 0.0 . . . . ?
O1 C19 C24 Se3 0.6(7) . . . . ?
C20 C19 C24 Se3 180.0(6) . . . . ?
C21 C22 C25 O3 -179.3(13) . . . . ?
C23 C22 C25 O3 3(2) . . . . ?
C31 C26 C27 C28 0.0 . . . . ?
Se3 C26 C27 C28 175.6(9) . . . . ?
C26 C27 C28 C29 0.0 . . . . ?
C27 C28 C29 C30 0.0 . . . . ?
C28 C29 C30 C31 0.0 . . . . ?
C29 C30 C31 C26 0.0 . . . . ?
C27 C26 C31 C30 0.0 . . . . ?
Se3 C26 C31 C30 -175.3(9) . . . . ?
C37 C32 C33 C34 0.0 . . . . ?
Se2 C32 C33 C34 -179.8(7) . . . . ?
C32 C33 C34 C35 0.0 . . . . ?
C33 C34 C35 C36 0.0 . . . . ?
C34 C35 C36 C37 0.0 . . . . ?
C35 C36 C37 C32 0.0 . . . . ?
C33 C32 C37 C36 0.0 . . . . ?
Se2 C32 C37 C36 179.7(8) . . . . ?
Co1 O2 C38 C39 147.4(5) . . . . ?
Co1 O2 C38 C43 -32.0(9) . . . . ?
O2 C38 C39 C40 -179.4(8) . . . . ?
C43 C38 C39 C40 0.0 . . . . ?
O2 C38 C39 Se4 -0.3(7) . . . . ?
C43 C38 C39 Se4 179.1(5) . . . . ?
C38 C39 C40 C41 0.0 . . . . ?
Se4 C39 C40 C41 -178.9(6) . . . . ?
C39 C40 C41 C42 0.0 . . . . ?
C39 C40 C41 C44 176.3(10) . . . . ?
C40 C41 C42 C43 0.0 . . . . ?
C44 C41 C42 C43 -176.5(10) . . . . ?
C41 C42 C43 C38 0.0 . . . . ?
C41 C42 C43 Se2 -179.7(6) . . . . ?
O2 C38 C43 C42 179.4(8) . . . . ?
C39 C38 C43 C42 0.0 . . . . ?
O2 C38 C43 Se2 -0.9(7) . . . . ?
C39 C38 C43 Se2 179.7(6) . . . . ?
C40 C41 C44 O4 6.0(19) . . . . ?
C42 C41 C44 O4 -177.6(12) . . . . ?
C50 C45 C46 C47 0.0 . . . . ?
Se4 C45 C46 C47 -177.6(15) . . . . ?
C45 C46 C47 C48 0.0 . . . . ?
C46 C47 C48 C49 0.0 . . . . ?
C47 C48 C49 C50 0.0 . . . . ?
C48 C49 C50 C45 0.0 . . . . ?
C46 C45 C50 C49 0.0 . . . . ?
Se4 C45 C50 C49 177.4(16) . . . . ?
C39 Se4 C45A C46A -104(4) . . . . ?
C39 Se4 C45A C50A 76(3) . . . . ?
C50A C45A C46A C47A 0.0 . . . . ?
Se4 C45A C46A C47A -179(5) . . . . ?
C45A C46A C47A C48A 0.0 . . . . ?
C46A C47A C48A C49A 0.0 . . . . ?
C47A C48A C49A C50A 0.0 . . . . ?
C48A C49A C50A C45A 0.0 . . . . ?
C46A C45A C50A C49A 0.0 . . . . ?
Se4 C45A C50A C49A 179(4) . . . . ?
